data_2226793
loop_
_publ_author_name
'K\"oysal, Yavuz'
'Tanak, Hasan'
'\"Unl\"uer, Dilek'
'I\,s\?ik, \,Samil'

_publ_section_title
;
 4-(4-Methoxyphenethyl)-3-methyl-1<i>H</i>-1,2,4-triazol-5(4<i>H</i>)-one
;
_journal_coeditor_code BT5301
_journal_issue 8
_journal_name_full 'Acta Crystallographica Section E'
_journal_page_first o2158
_journal_paper_doi 10.1107/S1600536810029685
_journal_volume 66
_journal_year 2010
_chemical_formula_iupac 'C12 H15 N3 O2'
_chemical_formula_moiety 'C12 H15 N3 O2'
_chemical_formula_sum 'C12 H15 N3 O2'
_chemical_formula_weight 233.27
_chemical_name_systematic
;
4-(4-Methoxyphenethyl)-3-methyl-1<i>H</i>-1,2,4-triazol-5(4<i>H</i>)-one
;
_space_group_IT_number 14
_symmetry_cell_setting monoclinic
_symmetry_space_group_name_Hall '-P 2ybc'
_symmetry_space_group_name_H-M 'P 1 21/c 1'
_atom_sites_solution_hydrogens geom
_atom_sites_solution_primary direct
_atom_sites_solution_secondary difmap
_audit_creation_method SHELXL-97
_cell_angle_alpha 90.00
_cell_angle_beta 110.726(5)
_cell_angle_gamma 90.00
_cell_formula_units_Z 4
_cell_length_a 14.7736(9)
_cell_length_b 5.6986(2)
_cell_length_c 15.2478(9)
_cell_measurement_reflns_used 5937
_cell_measurement_temperature 293(2)
_cell_measurement_theta_max 28.72
_cell_measurement_theta_min 1.47
_cell_volume 1200.62(12)
_computing_cell_refinement 'X-AREA (Stoe & Cie, 2002)'
_computing_data_collection 'X-AREA (Stoe & Cie, 2002)'
_computing_data_reduction 'X-RED32 (Stoe & Cie, 2002)'
_computing_molecular_graphics 'ORTEP-3 for Windows (Farrugia, 1997)'
_computing_publication_material 'WinGX (Farrugia, 1999)'
_computing_structure_refinement 'SHELXL97 (Sheldrick, 2008)'
_computing_structure_solution 'SHELXS97 (Sheldrick, 2008)'
_diffrn_ambient_temperature 293(2)
_diffrn_detector_area_resol_mean 6.67
_diffrn_measured_fraction_theta_full 0.995
_diffrn_measured_fraction_theta_max 0.995
_diffrn_measurement_device_type 'Stoe IPDS 2'
_diffrn_measurement_method 'rotation method'
_diffrn_radiation_monochromator graphite
_diffrn_radiation_source 'fine-focus sealed tube'
_diffrn_radiation_type MoK\a
_diffrn_radiation_wavelength 0.71073
_diffrn_reflns_av_R_equivalents 0.0375
_diffrn_reflns_av_sigmaI/netI 0.0383
_diffrn_reflns_limit_h_max 19
_diffrn_reflns_limit_h_min -19
_diffrn_reflns_limit_k_max 6
_diffrn_reflns_limit_k_min -7
_diffrn_reflns_limit_l_max 20
_diffrn_reflns_limit_l_min -20
_diffrn_reflns_number 8004
_diffrn_reflns_theta_full 28.38
_diffrn_reflns_theta_max 28.38
_diffrn_reflns_theta_min 1.47
_exptl_absorpt_coefficient_mu 0.090
_exptl_absorpt_correction_T_max 0.9869
_exptl_absorpt_correction_T_min 0.9545
_exptl_absorpt_correction_type integration
_exptl_absorpt_process_details '(X-RED32; Stoe & Cie, 2002)'
_exptl_crystal_colour COLOURLESS
_exptl_crystal_density_diffrn 1.291
_exptl_crystal_density_method 'not measured'
_exptl_crystal_description PRISM.
_exptl_crystal_F_000 496
_exptl_crystal_size_max 0.800
_exptl_crystal_size_mid 0.397
_exptl_crystal_size_min 0.130
_refine_diff_density_max 0.101
_refine_diff_density_min -0.096
_refine_ls_extinction_coef 0.017(3)
_refine_ls_extinction_expression Fc^*^=kFc[1+0.001xFc^2^\l^3^/sin(2\q)]^-1/4^
_refine_ls_extinction_method 'SHELXL97 (Sheldrick, 2008)'
_refine_ls_goodness_of_fit_ref 0.900
_refine_ls_hydrogen_treatment mixed
_refine_ls_matrix_type full
_refine_ls_number_parameters 160
_refine_ls_number_reflns 3000
_refine_ls_number_restraints 0
_refine_ls_restrained_S_all 0.900
_refine_ls_R_factor_all 0.0782
_refine_ls_R_factor_gt 0.0386
_refine_ls_shift/su_max 0.000
_refine_ls_shift/su_mean 0.000
_refine_ls_structure_factor_coef Fsqd
_refine_ls_weighting_details 'calc w=1/[\s^2^(Fo^2^)+(0.0589P)^2^] where P=(Fo^2^+2Fc^2^)/3'
_refine_ls_weighting_scheme calc
_refine_ls_wR_factor_gt 0.0943
_refine_ls_wR_factor_ref 0.1074
_reflns_number_gt 1699
_reflns_number_total 3000
_reflns_threshold_expression I>2\s(I)
_cod_data_source_file bt5301.cif
_cod_data_source_block I
_cod_original_cell_volume 1200.62(11)
_cod_original_sg_symbol_H-M 'P 21/c'
_cod_database_code 2226793
_cod_database_fobs_code 2226793

loop_
_symmetry_equiv_pos_as_xyz
'x, y, z'
'-x, y+1/2, -z+1/2'
'-x, -y, -z'
'x, -y-1/2, z-1/2'

loop_
_atom_site_type_symbol
_atom_site_label
_atom_site_fract_x
_atom_site_fract_y
_atom_site_fract_z
_atom_site_U_iso_or_equiv
_atom_site_adp_type
_atom_site_calc_flag
_atom_site_refinement_flags
_atom_site_occupancy
_atom_site_disorder_assembly
_atom_site_disorder_group
O O2 0.00721(8) 1.3809(2) 0.11587(7) 0.0781(3) Uani d . 1 . .
C C12 0.22054(12) 0.7523(3) 0.10928(12) 0.0800(5) Uani d . 1 . .
H H12A 0.2410 0.7090 0.0583 0.120 Uiso calc R 1 . .
H H12B 0.1862 0.6238 0.1237 0.120 Uiso calc R 1 . .
H H12C 0.2762 0.7895 0.1634 0.120 Uiso calc R 1 . .
H H3 0.0546(12) 1.377(3) -0.0366(12) 0.083(5) Uiso d . 1 . .
O O1 0.56139(8) 0.9311(2) 0.37786(7) 0.0809(3) Uani d . 1 . .
N N1 0.10666(8) 1.0519(2) 0.13533(7) 0.0607(3) Uani d . 1 . .
N N2 0.14153(9) 1.0787(2) 0.00638(8) 0.0685(3) Uani d . 1 . .
N N3 0.07981(9) 1.2572(3) 0.01078(8) 0.0676(3) Uani d . 1 . .
C C10 0.15659(10) 0.9585(3) 0.08233(10) 0.0631(3) Uani d . 1 . .
C C3 0.26905(10) 1.0401(3) 0.32804(8) 0.0626(4) Uani d . 1 . .
C C6 0.46536(10) 0.9552(3) 0.36347(9) 0.0614(4) Uani d . 1 . .
C C4 0.32447(11) 1.1936(3) 0.29816(9) 0.0680(4) Uani d . 1 . .
H H4 0.2958 1.3284 0.2658 0.082 Uiso calc R 1 . .
C C5 0.42110(12) 1.1528(3) 0.31485(9) 0.0681(4) Uani d . 1 . .
H H5 0.4565 1.2586 0.2933 0.082 Uiso calc R 1 . .
C C2 0.31463(11) 0.8424(3) 0.37550(10) 0.0689(4) Uani d . 1 . .
H H2 0.2789 0.7351 0.3959 0.083 Uiso calc R 1 . .
C C11 0.05789(9) 1.2457(3) 0.08940(9) 0.0626(4) Uani d . 1 . .
C C1 0.41146(11) 0.7983(3) 0.39378(10) 0.0669(4) Uani d . 1 . .
H H1 0.4402 0.6637 0.4263 0.080 Uiso calc R 1 . .
C C9 0.09688(11) 0.9628(3) 0.22112(10) 0.0720(4) Uani d . 1 . .
H H9A 0.1107 0.7959 0.2259 0.086 Uiso calc R 1 . .
H H9B 0.0305 0.9835 0.2174 0.086 Uiso calc R 1 . .
C C8 0.16332(12) 1.0831(3) 0.30847(10) 0.0790(4) Uani d . 1 . .
H H8A 0.1513 1.2507 0.3023 0.095 Uiso calc R 1 . .
H H8B 0.1476 1.0292 0.3617 0.095 Uiso calc R 1 . .
C C7 0.61047(13) 0.7352(4) 0.43098(13) 0.0942(5) Uani d . 1 . .
H H7A 0.6771 0.7382 0.4359 0.141 Uiso calc R 1 . .
H H7B 0.5807 0.5930 0.4004 0.141 Uiso calc R 1 . .
H H7C 0.6068 0.7417 0.4925 0.141 Uiso calc R 1 . .

loop_
_atom_site_aniso_label
_atom_site_aniso_U_11
_atom_site_aniso_U_22
_atom_site_aniso_U_33
_atom_site_aniso_U_12
_atom_site_aniso_U_13
_atom_site_aniso_U_23
O2 0.0736(7) 0.0959(8) 0.0722(6) 0.0141(6) 0.0348(5) 0.0035(5)
C12 0.0804(11) 0.0778(10) 0.0872(10) -0.0004(9) 0.0364(9) -0.0069(9)
O1 0.0652(7) 0.1013(8) 0.0781(6) 0.0007(6) 0.0277(5) -0.0057(6)
N1 0.0515(6) 0.0738(7) 0.0575(6) -0.0071(6) 0.0203(5) -0.0038(6)
N2 0.0627(7) 0.0826(9) 0.0634(7) -0.0042(6) 0.0262(6) -0.0073(6)
N3 0.0612(7) 0.0832(9) 0.0598(6) 0.0005(6) 0.0234(5) 0.0000(6)
C10 0.0552(7) 0.0703(9) 0.0651(8) -0.0129(7) 0.0229(6) -0.0105(7)
C3 0.0690(9) 0.0723(9) 0.0469(6) 0.0027(7) 0.0210(6) -0.0041(6)
C6 0.0626(8) 0.0706(9) 0.0509(6) -0.0029(7) 0.0202(6) -0.0092(7)
C4 0.0789(10) 0.0640(9) 0.0562(7) 0.0023(8) 0.0179(7) 0.0030(6)
C5 0.0757(10) 0.0693(9) 0.0589(7) -0.0114(8) 0.0232(7) 0.0026(7)
C2 0.0744(10) 0.0740(9) 0.0622(8) -0.0060(8) 0.0290(7) 0.0044(7)
C11 0.0503(7) 0.0789(10) 0.0575(7) -0.0076(7) 0.0177(6) -0.0055(7)
C1 0.0740(9) 0.0626(9) 0.0637(8) 0.0061(7) 0.0241(7) 0.0086(7)
C9 0.0621(8) 0.0899(10) 0.0692(8) -0.0047(8) 0.0297(7) 0.0048(8)
C8 0.0740(10) 0.1048(12) 0.0621(8) 0.0107(9) 0.0288(7) -0.0021(8)
C7 0.0691(10) 0.1120(14) 0.0903(11) 0.0166(10) 0.0146(9) -0.0142(11)

loop_
_atom_type_symbol
_atom_type_description
_atom_type_scat_dispersion_real
_atom_type_scat_dispersion_imag
_atom_type_scat_source
C C 0.0033 0.0016 'International Tables Vol C Tables 4.2.6.8 and 6.1.1.4'
H H 0.0000 0.0000 'International Tables Vol C Tables 4.2.6.8 and 6.1.1.4'
N N 0.0061 0.0033 'International Tables Vol C Tables 4.2.6.8 and 6.1.1.4'
O O 0.0106 0.0060 'International Tables Vol C Tables 4.2.6.8 and 6.1.1.4'

loop_
_geom_angle_atom_site_label_1
_geom_angle_atom_site_label_2
_geom_angle_atom_site_label_3
_geom_angle_site_symmetry_1
_geom_angle_site_symmetry_3
_geom_angle
_geom_angle_publ_flag
C10 C12 H12A . . 109.5 ?
C10 C12 H12B . . 109.5 ?
H12A C12 H12B . . 109.5 ?
C10 C12 H12C . . 109.5 ?
H12A C12 H12C . . 109.5 ?
H12B C12 H12C . . 109.5 ?
C6 O1 C7 . . 117.61(13) ?
C11 N1 C10 . . 107.78(11) ?
C11 N1 C9 . . 122.61(11) ?
C10 N1 C9 . . 129.44(13) ?
C10 N2 N3 . . 104.65(11) ?
C11 N3 N2 . . 112.16(13) ?
C11 N3 H3 . . 123.1(10) ?
N2 N3 H3 . . 124.7(10) ?
N2 C10 N1 . . 111.21(13) ?
N2 C10 C12 . . 124.18(13) ?
N1 C10 C12 . . 124.59(13) ?
C2 C3 C4 . . 117.02(14) ?
C2 C3 C8 . . 121.17(14) ?
C4 C3 C8 . . 121.80(14) ?
O1 C6 C5 . . 115.91(13) ?
O1 C6 C1 . . 124.82(14) ?
C5 C6 C1 . . 119.26(14) ?
C5 C4 C3 . . 121.91(14) ?
C5 C4 H4 . . 119.0 ?
C3 C4 H4 . . 119.0 ?
C4 C5 C6 . . 119.99(14) ?
C4 C5 H5 . . 120.0 ?
C6 C5 H5 . . 120.0 ?
C3 C2 C1 . . 122.24(13) ?
C3 C2 H2 . . 118.9 ?
C1 C2 H2 . . 118.9 ?
O2 C11 N3 . . 128.53(14) ?
O2 C11 N1 . . 127.27(12) ?
N3 C11 N1 . . 104.19(12) ?
C2 C1 C6 . . 119.57(14) ?
C2 C1 H1 . . 120.2 ?
C6 C1 H1 . . 120.2 ?
N1 C9 C8 . . 113.18(12) ?
N1 C9 H9A . . 108.9 ?
C8 C9 H9A . . 108.9 ?
N1 C9 H9B . . 108.9 ?
C8 C9 H9B . . 108.9 ?
H9A C9 H9B . . 107.8 ?
C3 C8 C9 . . 113.98(12) ?
C3 C8 H8A . . 108.8 ?
C9 C8 H8A . . 108.8 ?
C3 C8 H8B . . 108.8 ?
C9 C8 H8B . . 108.8 ?
H8A C8 H8B . . 107.7 ?
O1 C7 H7A . . 109.5 ?
O1 C7 H7B . . 109.5 ?
H7A C7 H7B . . 109.5 ?
O1 C7 H7C . . 109.5 ?
H7A C7 H7C . . 109.5 ?
H7B C7 H7C . . 109.5 ?

loop_
_geom_bond_atom_site_label_1
_geom_bond_atom_site_label_2
_geom_bond_site_symmetry_2
_geom_bond_distance
_geom_bond_publ_flag
O2 C11 . 1.2373(16) ?
C12 C10 . 1.472(2) ?
C12 H12A . 0.9600 ?
C12 H12B . 0.9600 ?
C12 H12C . 0.9600 ?
O1 C6 . 1.3636(17) ?
O1 C7 . 1.419(2) ?
N1 C11 . 1.3686(19) ?
N1 C10 . 1.3790(17) ?
N1 C9 . 1.4571(16) ?
N2 C10 . 1.2951(18) ?
N2 N3 . 1.3833(17) ?
N3 C11 . 1.3494(17) ?
N3 H3 . 0.969(17) ?
C3 C2 . 1.379(2) ?
C3 C4 . 1.381(2) ?
C3 C8 . 1.503(2) ?
C6 C5 . 1.379(2) ?
C6 C1 . 1.381(2) ?
C4 C5 . 1.378(2) ?
C4 H4 . 0.9300 ?
C5 H5 . 0.9300 ?
C2 C1 . 1.380(2) ?
C2 H2 . 0.9300 ?
C1 H1 . 0.9300 ?
C9 C8 . 1.511(2) ?
C9 H9A . 0.9700 ?
C9 H9B . 0.9700 ?
C8 H8A . 0.9700 ?
C8 H8B . 0.9700 ?
C7 H7A . 0.9600 ?
C7 H7B . 0.9600 ?
C7 H7C . 0.9600 ?

loop_
_geom_hbond_atom_site_label_D
_geom_hbond_atom_site_label_H
_geom_hbond_atom_site_label_A
_geom_hbond_site_symmetry_A
_geom_hbond_distance_DH
_geom_hbond_distance_HA
_geom_hbond_distance_DA
_geom_hbond_angle_DHA
N3 H3 O2 3_585 0.969(17) 1.847(18) 2.8068(18) 170.2(14)
C8 H8B O2 2_545 0.97 2.57 3.3260(18) 134.6

loop_
_geom_torsion_atom_site_label_1
_geom_torsion_atom_site_label_2
_geom_torsion_atom_site_label_3
_geom_torsion_atom_site_label_4
_geom_torsion_site_symmetry_1
_geom_torsion_site_symmetry_2
_geom_torsion_site_symmetry_3
_geom_torsion_site_symmetry_4
_geom_torsion
_geom_torsion_publ_flag
C10 N2 N3 C11 . . . . 0.27(15) ?
N3 N2 C10 N1 . . . . 0.27(15) ?
N3 N2 C10 C12 . . . . -178.45(13) ?
C11 N1 C10 N2 . . . . -0.71(15) ?
C9 N1 C10 N2 . . . . 174.62(12) ?
C11 N1 C10 C12 . . . . 178.01(13) ?
C9 N1 C10 C12 . . . . -6.7(2) ?
C7 O1 C6 C5 . . . . 177.44(12) ?
C7 O1 C6 C1 . . . . -2.57(19) ?
C2 C3 C4 C5 . . . . -0.1(2) ?
C8 C3 C4 C5 . . . . -179.05(13) ?
C3 C4 C5 C6 . . . . -0.7(2) ?
O1 C6 C5 C4 . . . . -179.08(13) ?
C1 C6 C5 C4 . . . . 0.9(2) ?
C4 C3 C2 C1 . . . . 0.6(2) ?
C8 C3 C2 C1 . . . . 179.58(13) ?
N2 N3 C11 O2 . . . . 177.88(14) ?
N2 N3 C11 N1 . . . . -0.69(15) ?
C10 N1 C11 O2 . . . . -177.77(14) ?
C9 N1 C11 O2 . . . . 6.5(2) ?
C10 N1 C11 N3 . . . . 0.82(14) ?
C9 N1 C11 N3 . . . . -174.90(12) ?
C3 C2 C1 C6 . . . . -0.4(2) ?
O1 C6 C1 C2 . . . . 179.58(12) ?
C5 C6 C1 C2 . . . . -0.4(2) ?
C11 N1 C9 C8 . . . . -85.03(16) ?
C10 N1 C9 C8 . . . . 100.24(17) ?
C2 C3 C8 C9 . . . . -84.57(17) ?
C4 C3 C8 C9 . . . . 94.32(18) ?
N1 C9 C8 C3 . . . . -65.28(18) ?

loop_
_cod_related_entry_id
_cod_related_entry_database
_cod_related_entry_code
1 ChemSpider 30656145
